data_7060755
loop_
_publ_author_name
'Melnikov, Stanislav N.'
'Evstifeev, Igor S.'
'Nikolaveskii, Stanislav A.'
'Ananyev, Ivan V.'
'Varaksina, Evgenia A.'
'Taydakov, Ilya V.'
'Goloveshkin, Alexander S.'
'Sidorov, Aleksey A.'
'Kiskin, Mikhail A.'
'Eremenko, Igor L.'

_publ_section_title
;
 The effect of terminal N-donor aromatic ligands on the sensitization and
 emission of lanthanide ions in Zn2Ln (Ln = Eu, Tb) complexes with
 4-biphenylcarboxylate anions
;
_journal_issue 30
_journal_name_full 'New Journal of Chemistry'
_journal_page_first 13349
_journal_page_last 13359
_journal_paper_doi 10.1039/D0NJ05994C
_journal_volume 45
_journal_year 2021
_chemical_formula_moiety 'C88 H64 Eu N3 O15 Zn2, C2 H3 N'
_chemical_formula_sum 'C90 H67 Eu N4 O15 Zn2'
_chemical_formula_weight 1727.17
_space_group_crystal_system triclinic
_space_group_IT_number 2
_space_group_name_Hall '-P 1'
_space_group_name_H-M_alt 'P -1'
_atom_sites_solution_hydrogens geom
_audit_creation_date 2020-09-11
_audit_creation_method
;
Olex2 1.3
(compiled 2020.07.31 svn.rc2a77460 for OlexSys, GUI svn.r6145)
;
_audit_update_record
;
2020-12-01 deposited with the CCDC.	2021-06-15 downloaded from the CCDC.
;
_cell_angle_alpha 67.158(5)
_cell_angle_beta 75.572(5)
_cell_angle_gamma 88.289(5)
_cell_formula_units_Z 2
_cell_length_a 16.666(5)
_cell_length_b 16.983(5)
_cell_length_c 17.358(5)
_cell_measurement_reflns_used 4556
_cell_measurement_temperature 120(2)
_cell_measurement_theta_max 24.29
_cell_measurement_theta_min 2.40
_cell_volume 4373(2)
_computing_molecular_graphics 'Olex2 1.3 (Dolomanov et al., 2009)'
_computing_publication_material 'Olex2 1.3 (Dolomanov et al., 2009)'
_computing_structure_refinement 'XL  (Sheldrick, 2008)'
_diffrn_ambient_temperature 120(2)
_diffrn_measured_fraction_theta_full 0.966
_diffrn_measured_fraction_theta_max 0.957
_diffrn_measurement_device_type 'Bruker APEX-II CCD'
_diffrn_measurement_method '\f and \w scans'
_diffrn_radiation_monochromator graphite
_diffrn_radiation_type MoK\a
_diffrn_radiation_wavelength 0.71073
_diffrn_reflns_av_R_equivalents 0.1304
_diffrn_reflns_av_unetI/netI 0.2083
_diffrn_reflns_Laue_measured_fraction_full 0.966
_diffrn_reflns_Laue_measured_fraction_max 0.957
_diffrn_reflns_limit_h_max 19
_diffrn_reflns_limit_h_min -20
_diffrn_reflns_limit_k_max 20
_diffrn_reflns_limit_k_min -19
_diffrn_reflns_limit_l_max 20
_diffrn_reflns_limit_l_min -20
_diffrn_reflns_number 35418
_diffrn_reflns_point_group_measured_fraction_full 0.966
_diffrn_reflns_point_group_measured_fraction_max 0.957
_diffrn_reflns_theta_full 25.242
_diffrn_reflns_theta_max 25.346
_diffrn_reflns_theta_min 1.265
_diffrn_standards_number 0
_exptl_absorpt_coefficient_mu 1.316
_exptl_absorpt_correction_T_max 0.7452
_exptl_absorpt_correction_T_min 0.4523
_exptl_absorpt_correction_type multi-scan
_exptl_absorpt_process_details
;
SADABS-2008/1 (Bruker,2008) was used for absorption correction.
wR2(int) was 0.1029 before and 0.0683 after correction.
The Ratio of minimum to maximum transmission is 0.6070.
The \l/2 correction factor is Not present.
;
_exptl_crystal_colour colourless
_exptl_crystal_density_diffrn 1.312
_exptl_crystal_description block
_exptl_crystal_F_000 1756
_exptl_crystal_recrystallization_method 'Vapour deposition'
_exptl_crystal_size_max 0.43
_exptl_crystal_size_mid 0.21
_exptl_crystal_size_min 0.11
_refine_diff_density_max 2.952
_refine_diff_density_min -1.355
_refine_diff_density_rms 0.204
_refine_ls_extinction_method none
_refine_ls_goodness_of_fit_ref 1.014
_refine_ls_hydrogen_treatment constr
_refine_ls_matrix_type full
_refine_ls_number_parameters 867
_refine_ls_number_reflns 15308
_refine_ls_number_restraints 330
_refine_ls_restrained_S_all 1.011
_refine_ls_R_factor_all 0.2358
_refine_ls_R_factor_gt 0.1237
_refine_ls_shift/su_max 0.001
_refine_ls_shift/su_mean 0.000
_refine_ls_structure_factor_coef Fsqd
_refine_ls_weighting_details 'w=1/[\s^2^(Fo^2^)+(0.2000P)^2^] where P=(Fo^2^+2Fc^2^)/3'
_refine_ls_weighting_scheme calc
_refine_ls_wR_factor_gt 0.3014
_refine_ls_wR_factor_ref 0.3815
_reflns_Friedel_coverage 0.000
_reflns_number_gt 5971
_reflns_number_total 15308
_reflns_threshold_expression 'I > 2\s(I)'
_cod_data_source_file d0nj05994c2.cif
_cod_data_source_block post
_cod_depositor_comments 'Adding full bibliography for 7060753--7060757.cif.'
_cod_database_code 7060755
_shelxl_version_number 2014/6
_shelx_space_group_comment
;
The symmetry employed for this shelxl refinement is uniquely defined
by the following loop, which should always be used as a source of
symmetry information in preference to the above space-group names.
They are only intended as comments.
;
_shelx_estimated_absorpt_t_max 0.869
_shelx_estimated_absorpt_t_min 0.602
_olex2_refinement_description
;
1. Twinned data refinement
 Scales: 0.7986
 0.2014
2. Fixed Uiso
 At 1.2 times of:
  All C(H) groups
 At 1.5 times of:
  All C(H,H,H) groups
3. Restrained distances
 N3B-O14B
 1.25 with sigma of 0.02
 N3B-O13B
 1.25 with sigma of 0.02
 N3B-O15B
 1.25 with sigma of 0.02
4. Uiso/Uaniso restraints and constraints
C2 \\sim C7 \\sim C6 \\sim C5 \\sim C4 \\sim C3: within 2A with sigma of 0.04
and sigma for terminal atoms of 0.08 within 2A
C60B \\sim C65B \\sim C64B \\sim C63B \\sim C62B \\sim C61B: within 2A with
sigma of 0.04 and sigma for terminal atoms of 0.08 within 2A
C54 \\sim C55 \\sim C56 \\sim C57 \\sim C58 \\sim C59: within 2A with sigma of
0.04 and sigma for terminal atoms of 0.08 within 2A
C50 \\sim C49 \\sim C48 \\sim C47 \\sim C52 \\sim C51: within 2A with sigma of
0.04 and sigma for terminal atoms of 0.08 within 2A
N1 \\sim C66 \\sim C67 \\sim C68 \\sim C69 \\sim C70: within 2A with sigma of
0.04 and sigma for terminal atoms of 0.08 within 2A
C8 \\sim C13 \\sim C12 \\sim C11 \\sim C10 \\sim C9: within 2A with sigma of
0.04 and sigma for terminal atoms of 0.08 within 2A
O14B \\sim N3B \\sim O15B \\sim O13B: within 2A with sigma of 0.04 and sigma
for terminal atoms of 0.08 within 2A
: with sigma of 0.1 and sigma for terminal atoms of 0.2
Uanis(C2) \\sim Ueq: with sigma of 0.01 and sigma for terminal atoms of 0.02
Uanis(C50) \\sim Ueq, Uanis(C49) \\sim Ueq, Uanis(C48) \\sim Ueq, Uanis(C47)
\\sim Ueq, Uanis(C52) \\sim Ueq, Uanis(C51) \\sim Ueq: with sigma of 0.1 and
sigma for terminal atoms of 0.2
Uanis(C44) \\sim Ueq: with sigma of 0.1 and sigma for terminal atoms of 0.2
Uanis(C3) \\sim Ueq, Uanis(C9) \\sim Ueq, Uanis(C38) \\sim Ueq, Uanis(C39)
\\sim Ueq, Uanis(C44) \\sim Ueq: with sigma of 0.01 and sigma for terminal
atoms of 0.02
Uanis(C79) \\sim Ueq, Uanis(C67) \\sim Ueq: with sigma of 0.01 and sigma for
terminal atoms of 0.02
Uanis(C87) \\sim Ueq: with sigma of 0.01 and sigma for terminal atoms of 0.02
Uanis(C81) \\sim Ueq: with sigma of 0.1 and sigma for terminal atoms of 0.2
Uanis(C68) \\sim Ueq, Uanis(C81) \\sim Ueq: with sigma of 0.01 and sigma for
terminal atoms of 0.02
Uanis(C57) \\sim Ueq, Uanis(C88) \\sim Ueq: with sigma of 0.01 and sigma for
terminal atoms of 0.02
Uanis(C5) \\sim Ueq: with sigma of 0.01 and sigma for terminal atoms of 0.02
Uanis(C10) \\sim Ueq: with sigma of 0.01 and sigma for terminal atoms of 0.02
Uanis(C59) \\sim Ueq: with sigma of 0.01 and sigma for terminal atoms of 0.02
Uanis(C56) \\sim Ueq: with sigma of 0.01 and sigma for terminal atoms of 0.02
Uanis(C5) = Uanis(C8)
Uanis(C86) = Uanis(C87)
5. Others
 Sof(C60B)=Sof(C65B)=Sof(H65B)=Sof(C64B)=Sof(H64B)=Sof(C63B)=Sof(H63B)=
 Sof(C62B)=Sof(H62B)=Sof(C61B)=Sof(H61B)=1-FVAR(1)
 Sof(C62A)=Sof(H62A)=Sof(C61A)=Sof(H61A)=Sof(C60A)=Sof(C65A)=Sof(H65A)=
 Sof(C64A)=Sof(H64A)=Sof(C63A)=Sof(H63A)=FVAR(1)
 Sof(O13B)=Sof(O14B)=Sof(O15B)=Sof(N3B)=1-FVAR(2)
 Sof(O13A)=Sof(N3A)=Sof(O15A)=Sof(O14A)=FVAR(2)
6.a Aromatic/amide H refined with riding coordinates:
 C66(H66), C67(H67), C68(H68), C69(H69), C70(H70), C84(H84), C85(H85),
 C86(H86), C87(H87), C88(H88), C7(H7), C6(H6), C4(H4), C3(H3), C13(H13),
 C12(H12), C11(H11), C10(H10), C9(H9), C16(H16), C17(H17), C19(H19), C20(H20),
 C22(H22), C23(H23), C24(H24), C25(H25), C26(H26), C29(H29), C30(H30), C32(H32),
  C33(H33), C35(H35), C36(H36), C37(H37), C38(H38), C39(H39), C42(H42),
 C43(H43), C45(H45), C46(H46), C50(H50), C49(H49), C48(H48), C52(H52), C51(H51),
  C55(H55), C56(H56), C58(H58), C59(H59), C65B(H65B), C64B(H64B), C63B(H63B),
 C62B(H62B), C61B(H61B), C73(H73), C74(H74), C76(H76), C77(H77), C81(H81),
 C82(H82), C83(H83), C79(H79), C80(H80), C62A(H62A), C61A(H61A), C65A(H65A),
 C64A(H64A), C63A(H63A)
6.b Fitted hexagon refined as free rotating group:
 N1(C66,C67,C68,C69,C70), N2(C84,C85,C86,C87,C88), C2(C7,C6,C5,C4,C3), C8(C13,
 C12,C11,C10,C9), C50(C49,C48,C47,C52,C51), C54(C55,C56,C57,C58,C59), C60B(C65B,
 C64B,C63B,C62B,C61B), C81(C82,C83,C78,C79,C80), C62A(C61A,C60A,C65A,C64A,C63A)
6.c Idealised Me refined as rotating group:
 C60(H60A,H60B,H60C)
;
_smtbx_masks_void_probe_radius 1.2
_smtbx_masks_void_truncation_radius 1.2
_olex2_submission_special_instructions 'No special instructions were received'

loop_
_space_group_symop_operation_xyz
'x, y, z'
'-x, -y, -z'

loop_
_atom_site_label
_atom_site_type_symbol
_atom_site_fract_x
_atom_site_fract_y
_atom_site_fract_z
_atom_site_U_iso_or_equiv
_atom_site_adp_type
_atom_site_occupancy
_atom_site_site_symmetry_order
_atom_site_calc_flag
_atom_site_refinement_flags_posn
_atom_site_refinement_flags_adp
_atom_site_refinement_flags_occupancy
_atom_site_disorder_assembly
_atom_site_disorder_group
Eu1 Eu 0.25550(5) 0.23135(5) 1.22596(6) 0.0649(4) Uani 1 1 d . . . . .
Zn1 Zn 0.09244(11) 0.03136(11) 1.32648(11) 0.0562(5) Uani 1 1 d . . . . .
Zn2 Zn 0.44762(11) 0.32899(11) 1.02828(12) 0.0600(6) Uani 1 1 d . . . . .
O1 O 0.1136(7) 0.2120(6) 1.2955(7) 0.069(3) Uani 1 1 d . . . . .
O2 O 0.0114(6) 0.1164(6) 1.3260(7) 0.063(3) Uani 1 1 d . . . . .
O3 O 0.1954(7) 0.1596(7) 1.1627(6) 0.064(3) Uani 1 1 d . . . . .
O4 O 0.1371(6) 0.0311(7) 1.2151(7) 0.070(3) Uani 1 1 d . . . . .
O5 O 0.2615(6) 0.0965(7) 1.3279(6) 0.066(3) Uani 1 1 d . . . . .
O6 O 0.1500(6) 0.0114(6) 1.4151(7) 0.061(3) Uani 1 1 d . . . . .
O7 O 0.2592(7) 0.3333(7) 1.0923(8) 0.085(4) Uani 1 1 d . . . . .
O8 O 0.3710(6) 0.4155(7) 1.0073(7) 0.063(3) Uani 1 1 d . . . . .
O9 O 0.3792(8) 0.3089(8) 1.2035(8) 0.078(3) Uani 1 1 d . . . . .
O10 O 0.5020(7) 0.3208(7) 1.1175(7) 0.063(3) Uani 1 1 d . . . . .
O11 O 0.3646(7) 0.1767(7) 1.1590(7) 0.067(3) Uani 1 1 d . . . . .
O12 O 0.4301(6) 0.2206(6) 1.0218(7) 0.070(3) Uani 1 1 d . . . . .
O13B O 0.2392(15) 0.2642(19) 1.3489(18) 0.055(7) Uiso 0.54(5) 1 d D U P A 2
O14B O 0.2145(13) 0.3635(15) 1.236(2) 0.062(9) Uiso 0.54(5) 1 d D U P A 2
O15B O 0.207(2) 0.380(2) 1.359(3) 0.121(14) Uiso 0.54(5) 1 d D U P A 2
N1 N 0.0290(6) -0.0824(6) 1.3782(6) 0.060(3) Uani 1 1 d G U . . .
C66 C -0.0285(7) -0.1076(7) 1.4583(7) 0.084(5) Uani 1 1 d G U . . .
H66 H -0.0389 -0.0698 1.4875 0.100 Uiso 1 1 calc R U . . .
C67 C -0.0709(7) -0.1882(8) 1.4955(7) 0.105(6) Uani 1 1 d G U . . .
H67 H -0.1102 -0.2055 1.5502 0.127 Uiso 1 1 calc R U . . .
C68 C -0.0557(9) -0.2435(6) 1.4527(9) 0.118(7) Uani 1 1 d G U . . .
H68 H -0.0846 -0.2986 1.4782 0.142 Uiso 1 1 calc R U . . .
C69 C 0.0019(9) -0.2182(8) 1.3727(9) 0.126(8) Uani 1 1 d G U . . .
H69 H 0.0122 -0.2560 1.3434 0.152 Uiso 1 1 calc R U . . .
C70 C 0.0442(7) -0.1377(8) 1.3354(7) 0.098(6) Uani 1 1 d G U . . .
H70 H 0.0835 -0.1204 1.2807 0.117 Uiso 1 1 calc R U . . .
N2 N 0.5298(6) 0.3846(6) 0.9154(6) 0.059(3) Uani 1 1 d G . . . .
C84 C 0.5359(8) 0.3524(7) 0.8519(8) 0.089(6) Uani 1 1 d G . . . .
H84 H 0.5002 0.3046 0.8627 0.107 Uiso 1 1 calc R U . . .
C85 C 0.5942(10) 0.3900(9) 0.7728(8) 0.141(11) Uani 1 1 d G . . . .
H85 H 0.5984 0.3680 0.7294 0.169 Uiso 1 1 calc R U . . .
C86 C 0.6465(8) 0.4599(9) 0.7571(7) 0.113(5) Uani 1 1 d G . . . .
H86 H 0.6863 0.4856 0.7029 0.136 Uiso 1 1 calc R U . . .
C87 C 0.6404(7) 0.4921(7) 0.8205(8) 0.113(5) Uani 1 1 d G U . . .
H87 H 0.6761 0.5398 0.8098 0.136 Uiso 1 1 calc R U . . .
C88 C 0.5820(7) 0.4544(7) 0.8997(7) 0.074(5) Uani 1 1 d G U . . .
H88 H 0.5779 0.4764 0.9431 0.088 Uiso 1 1 calc R U . . .
N3B N 0.2195(18) 0.3381(19) 1.312(2) 0.059(12) Uiso 0.54(5) 1 d D U P A 2
C1 C 0.0411(10) 0.1895(11) 1.3066(11) 0.067(5) Uani 1 1 d . . . . .
C2 C -0.0192(7) 0.2577(6) 1.2892(9) 0.083(5) Uani 1 1 d G U . . .
C7 C 0.0086(6) 0.3421(7) 1.2661(9) 0.091(6) Uani 1 1 d G U . . .
H7 H 0.0641 0.3554 1.2645 0.109 Uiso 1 1 calc R U . . .
C6 C -0.0448(8) 0.4071(5) 1.2453(9) 0.086(6) Uani 1 1 d G U . . .
H6 H -0.0258 0.4648 1.2295 0.103 Uiso 1 1 calc R U . . .
C5 C -0.1260(7) 0.3876(7) 1.2476(10) 0.100(4) Uani 1 1 d G U . . .
C4 C -0.1538(6) 0.3031(8) 1.2708(10) 0.115(7) Uani 1 1 d G U . . .
H4 H -0.2093 0.2898 1.2724 0.138 Uiso 1 1 calc R U . . .
C3 C -0.1004(7) 0.2382(6) 1.2916(9) 0.092(6) Uani 1 1 d G U . . .
H3 H -0.1194 0.1805 1.3074 0.111 Uiso 1 1 calc R U . . .
C8 C -0.1847(8) 0.4544(8) 1.2230(9) 0.100(4) Uani 1 1 d G U . . .
C13 C -0.1553(7) 0.5320(9) 1.1539(9) 0.100(6) Uani 1 1 d G U . . .
H13 H -0.0982 0.5418 1.1237 0.120 Uiso 1 1 calc R U . . .
C12 C -0.2095(10) 0.5952(7) 1.1291(9) 0.125(8) Uani 1 1 d G U . . .
H12 H -0.1895 0.6482 1.0819 0.150 Uiso 1 1 calc R U . . .
C11 C -0.2931(9) 0.5809(9) 1.1734(12) 0.135(9) Uani 1 1 d G U . . .
H11 H -0.3302 0.6241 1.1565 0.162 Uiso 1 1 calc R U . . .
C10 C -0.3225(7) 0.5034(11) 1.2425(11) 0.133(8) Uani 1 1 d G U . . .
H10 H -0.3796 0.4936 1.2728 0.159 Uiso 1 1 calc R U . . .
C9 C -0.2683(9) 0.4401(8) 1.2673(9) 0.123(7) Uani 1 1 d G U . . .
H9 H -0.2884 0.3871 1.3146 0.148 Uiso 1 1 calc R U . . .
C14 C 0.2209(8) 0.0465(9) 1.4014(9) 0.046(4) Uani 1 1 d . . . . .
C15 C 0.2590(10) 0.0294(10) 1.4712(11) 0.064(4) Uani 1 1 d . . . . .
C16 C 0.2201(10) -0.0310(11) 1.5515(11) 0.079(5) Uani 1 1 d . . . . .
H16 H 0.1673 -0.0576 1.5606 0.095 Uiso 1 1 calc R U . . .
C17 C 0.2574(9) -0.0531(12) 1.6192(10) 0.072(5) Uani 1 1 d . . . . .
H17 H 0.2301 -0.0945 1.6746 0.086 Uiso 1 1 calc R U . . .
C18 C 0.3352(11) -0.0148(11) 1.6063(11) 0.068(5) Uani 1 1 d . . . . .
C19 C 0.3700(10) 0.0443(12) 1.5271(10) 0.073(5) Uani 1 1 d . . . . .
H19 H 0.4222 0.0729 1.5167 0.087 Uiso 1 1 calc R U . . .
C20 C 0.3321(10) 0.0646(11) 1.4602(10) 0.063(4) Uani 1 1 d . . . . .
H20 H 0.3598 0.1054 1.4046 0.076 Uiso 1 1 calc R U . . .
C21 C 0.3711(13) -0.0364(12) 1.6778(12) 0.081(5) Uani 1 1 d . . . . .
C22 C 0.3225(12) -0.0530(14) 1.7651(13) 0.094(6) Uani 1 1 d . . . . .
H22 H 0.2646 -0.0458 1.7770 0.113 Uiso 1 1 calc R U . . .
C23 C 0.3613(13) -0.0787(13) 1.8277(12) 0.088(6) Uani 1 1 d . . . . .
H23 H 0.3284 -0.0942 1.8854 0.105 Uiso 1 1 calc R U . . .
C24 C 0.4421(15) -0.0843(14) 1.8158(16) 0.100(7) Uani 1 1 d . . . . .
H24 H 0.4657 -0.1006 1.8638 0.120 Uiso 1 1 calc R U . . .
C25 C 0.4927(12) -0.0666(14) 1.7342(15) 0.093(6) Uani 1 1 d . . . . .
H25 H 0.5510 -0.0710 1.7255 0.112 Uiso 1 1 calc R U . . .
C26 C 0.4570(11) -0.0424(13) 1.6654(13) 0.080(6) Uani 1 1 d . . . . .
H26 H 0.4913 -0.0296 1.6088 0.097 Uiso 1 1 calc R U . . .
C27 C 0.2961(11) 0.4045(9) 1.0422(11) 0.065(5) Uani 1 1 d . . . . .
C28 C 0.2440(10) 0.4772(9) 1.0136(11) 0.064(5) Uani 1 1 d . . . . .
C29 C 0.1632(10) 0.4709(11) 1.0553(11) 0.067(5) Uani 1 1 d . . . . .
H29 H 0.1390 0.4187 1.1017 0.080 Uiso 1 1 calc R U . . .
C30 C 0.1157(10) 0.5391(10) 1.0314(11) 0.068(5) Uani 1 1 d . . . . .
H30 H 0.0582 0.5331 1.0597 0.082 Uiso 1 1 calc R U . . .
C31 C 0.1508(11) 0.6168(11) 0.9662(14) 0.083(6) Uani 1 1 d . . . . .
C32 C 0.2337(11) 0.6225(11) 0.9287(14) 0.092(7) Uani 1 1 d . . . . .
H32 H 0.2596 0.6754 0.8847 0.111 Uiso 1 1 calc R U . . .
C33 C 0.2793(10) 0.5556(9) 0.9520(11) 0.066(5) Uani 1 1 d . . . . .
H33 H 0.3373 0.5623 0.9256 0.079 Uiso 1 1 calc R U . . .
C34 C 0.1039(11) 0.6923(11) 0.9373(14) 0.083(6) Uani 1 1 d . . . . .
C35 C 0.0216(12) 0.6815(13) 0.9374(13) 0.086(6) Uani 1 1 d . . . . .
H35 H -0.0034 0.6258 0.9543 0.103 Uiso 1 1 calc R U . . .
C36 C -0.0251(11) 0.7540(13) 0.9123(13) 0.089(6) Uani 1 1 d . . . . .
H36 H -0.0819 0.7469 0.9139 0.107 Uiso 1 1 calc R U . . .
C37 C 0.0120(16) 0.8348(13) 0.8855(16) 0.117(8) Uani 1 1 d . . . . .
H37 H -0.0180 0.8842 0.8674 0.140 Uiso 1 1 calc R U . . .
C38 C 0.0942(14) 0.8419(15) 0.8856(16) 0.108(7) Uani 1 1 d . U . . .
H38 H 0.1198 0.8971 0.8699 0.129 Uiso 1 1 calc R U . . .
C39 C 0.1416(15) 0.7702(15) 0.9084(15) 0.108(7) Uani 1 1 d . U . . .
H39 H 0.1993 0.7773 0.9031 0.130 Uiso 1 1 calc R U . . .
C40 C 0.1735(10) 0.0971(11) 1.1525(10) 0.057(4) Uani 1 1 d . . . . .
C41 C 0.1895(10) 0.1000(10) 1.0635(12) 0.068(5) Uani 1 1 d . . . . .
C42 C 0.1628(14) 0.0349(12) 1.0462(13) 0.092(6) Uani 1 1 d . . . . .
H42 H 0.1392 -0.0172 1.0930 0.110 Uiso 1 1 calc R U . . .
C43 C 0.1689(15) 0.0421(14) 0.9654(17) 0.111(8) Uani 1 1 d . . . . .
H43 H 0.1478 -0.0036 0.9557 0.133 Uiso 1 1 calc R U . . .
C44 C 0.2048(16) 0.1141(19) 0.8981(17) 0.115(8) Uani 1 1 d . U . . .
C45 C 0.2360(16) 0.1763(13) 0.9140(15) 0.117(8) Uani 1 1 d . . . . .
H45 H 0.2650 0.2256 0.8665 0.140 Uiso 1 1 calc R U . . .
C46 C 0.2278(13) 0.1714(11) 0.9949(12) 0.087(6) Uani 1 1 d . . . . .
H46 H 0.2487 0.2177 1.0039 0.105 Uiso 1 1 calc R U . . .
C50 C 0.2293(16) 0.1476(15) 0.6344(11) 0.177(12) Uani 1 1 d G U . . .
H50 H 0.2336 0.1544 0.5765 0.212 Uiso 1 1 calc R U . . .
C49 C 0.1623(13) 0.0987(12) 0.7006(16) 0.156(10) Uani 1 1 d G U . . .
H49 H 0.1208 0.0720 0.6879 0.187 Uiso 1 1 calc R U . . .
C48 C 0.1560(11) 0.0887(11) 0.7853(13) 0.160(10) Uani 1 1 d G U . . .
H48 H 0.1103 0.0553 0.8305 0.191 Uiso 1 1 calc R U . . .
C47 C 0.2168(15) 0.1277(14) 0.8038(11) 0.133(8) Uani 1 1 d G U . . .
C52 C 0.2837(13) 0.1766(14) 0.7376(16) 0.187(11) Uani 1 1 d G U . . .
H52 H 0.3252 0.2033 0.7502 0.224 Uiso 1 1 calc R U . . .
C51 C 0.2900(12) 0.1866(15) 0.6529(13) 0.186(12) Uani 1 1 d G U . . .
H51 H 0.3358 0.2200 0.6076 0.223 Uiso 1 1 calc R U . . .
C53 C 0.4557(12) 0.3106(10) 1.1880(12) 0.064(5) Uani 1 1 d . . . . .
C54 C 0.4935(7) 0.2928(8) 1.2594(7) 0.064(4) Uani 1 1 d G U . . .
C55 C 0.4493(6) 0.3078(9) 1.3311(9) 0.107(7) Uani 1 1 d G U . . .
H55 H 0.3964 0.3305 1.3319 0.128 Uiso 1 1 calc R U . . .
C56 C 0.4824(10) 0.2895(10) 1.4016(8) 0.117(7) Uani 1 1 d G U . . .
H56 H 0.4522 0.2997 1.4506 0.140 Uiso 1 1 calc R U . . .
C57 C 0.5597(10) 0.2562(10) 1.4005(8) 0.101(6) Uani 1 1 d G U . . .
C58 C 0.6039(7) 0.2413(9) 1.3288(10) 0.104(7) Uani 1 1 d G U . . .
H58 H 0.6568 0.2186 1.3280 0.125 Uiso 1 1 calc R U . . .
C59 C 0.5708(8) 0.2596(8) 1.2583(8) 0.091(6) Uani 1 1 d G U . . .
H59 H 0.6010 0.2494 1.2093 0.109 Uiso 1 1 calc R U . . .
C60B C 0.566(3) 0.244(3) 1.487(3) 0.16(2) Uiso 0.50(3) 1 d G U P B 2
C65B C 0.549(4) 0.301(3) 1.527(4) 0.25(3) Uiso 0.50(3) 1 d G U P B 2
H65B H 0.5254 0.3529 1.5008 0.295 Uiso 0.50(3) 1 calc R U P B 2
C64B C 0.566(4) 0.281(4) 1.607(4) 0.28(3) Uiso 0.50(3) 1 d G U P B 2
H64B H 0.5546 0.3203 1.6344 0.335 Uiso 0.50(3) 1 calc R U P B 2
C63B C 0.600(4) 0.205(4) 1.645(3) 0.24(3) Uiso 0.50(3) 1 d G U P B 2
H63B H 0.6122 0.1916 1.6997 0.291 Uiso 0.50(3) 1 calc R U P B 2
C62B C 0.617(3) 0.148(3) 1.605(3) 0.16(2) Uiso 0.50(3) 1 d G U P B 2
H62B H 0.6406 0.0956 1.6313 0.190 Uiso 0.50(3) 1 calc R U P B 2
C61B C 0.600(2) 0.167(2) 1.525(2) 0.084(12) Uiso 0.50(3) 1 d G U P B 2
H61B H 0.6114 0.1281 1.4976 0.100 Uiso 0.50(3) 1 calc R U P B 2
C71 C 0.3910(10) 0.1629(10) 1.0913(12) 0.061(4) Uani 1 1 d . . . . .
C72 C 0.3827(11) 0.0752(10) 1.0928(12) 0.073(5) Uani 1 1 d . . . . .
C73 C 0.3429(11) 0.0089(10) 1.1717(10) 0.070(5) Uani 1 1 d . . . . .
H73 H 0.3319 0.0167 1.2245 0.084 Uiso 1 1 calc R U . . .
C74 C 0.3211(12) -0.0656(11) 1.1702(13) 0.084(6) Uani 1 1 d . . . . .
H74 H 0.2929 -0.1100 1.2231 0.101 Uiso 1 1 calc R U . . .
C75 C 0.3371(11) -0.0807(11) 1.0976(13) 0.078(5) Uani 1 1 d . . . . .
C76 C 0.3796(12) -0.0162(14) 1.0216(13) 0.085(6) Uani 1 1 d . . . . .
H76 H 0.3939 -0.0271 0.9704 0.102 Uiso 1 1 calc R U . . .
C77 C 0.4015(12) 0.0605(12) 1.0168(14) 0.086(6) Uani 1 1 d . . . . .
H77 H 0.4291 0.1041 0.9630 0.103 Uiso 1 1 calc R U . . .
C81 C 0.2437(10) -0.3105(7) 1.0952(11) 0.107(7) Uani 1 1 d G U . . .
H81 H 0.2226 -0.3616 1.0946 0.128 Uiso 1 1 calc R U . . .
C82 C 0.3204(10) -0.2714(10) 1.0407(9) 0.117(8) Uani 1 1 d G . . . .
H82 H 0.3518 -0.2957 1.0029 0.141 Uiso 1 1 calc R U . . .
C83 C 0.3512(7) -0.1966(9) 1.0416(9) 0.096(6) Uani 1 1 d G . . . .
H83 H 0.4036 -0.1699 1.0043 0.115 Uiso 1 1 calc R U . . .
C78 C 0.3053(10) -0.1610(7) 1.0970(10) 0.085(6) Uani 1 1 d G . . . .
C79 C 0.2285(9) -0.2002(10) 1.1515(9) 0.110(7) Uani 1 1 d G U . . .
H79 H 0.1971 -0.1759 1.1894 0.131 Uiso 1 1 calc R U . . .
C80 C 0.1977(7) -0.2749(10) 1.1506(10) 0.119(9) Uani 1 1 d G . . . .
H80 H 0.1453 -0.3017 1.1879 0.142 Uiso 1 1 calc R U . . .
C62A C 0.687(2) 0.1701(19) 1.562(2) 0.123(18) Uiso 0.50(3) 1 d G . P B 1
H62A H 0.7169 0.1210 1.5834 0.148 Uiso 0.50(3) 1 calc R U P B 1
C61A C 0.648(2) 0.1788(17) 1.497(2) 0.098(14) Uiso 0.50(3) 1 d G . P B 1
H61A H 0.6513 0.1356 1.4746 0.118 Uiso 0.50(3) 1 calc R U P B 1
C60A C 0.605(2) 0.2507(19) 1.4653(17) 0.089(13) Uiso 0.50(3) 1 d G . P B 1
C65A C 0.6013(19) 0.3138(15) 1.4982(19) 0.088(13) Uiso 0.50(3) 1 d G . P B 1
H65A H 0.5719 0.3630 1.4765 0.105 Uiso 0.50(3) 1 calc R U P B 1
C64A C 0.640(2) 0.3051(18) 1.563(2) 0.106(16) Uiso 0.50(3) 1 d G . P B 1
H64A H 0.6375 0.3483 1.5853 0.128 Uiso 0.50(3) 1 calc R U P B 1
C63A C 0.683(2) 0.233(2) 1.595(2) 0.14(2) Uiso 0.50(3) 1 d G . P B 1
H63A H 0.7101 0.2273 1.6388 0.166 Uiso 0.50(3) 1 calc R U P B 1
C61 C 0.000(3) 0.189(3) 0.870(3) 0.201(16) Uiso 1 1 d . . . . .
C60 C 0.032(2) 0.265(2) 0.877(2) 0.188(14) Uiso 1 1 d . . . . .
H60A H 0.0335 0.3152 0.8238 0.282 Uiso 1 1 calc R U . . .
H60B H 0.0884 0.2564 0.8847 0.282 Uiso 1 1 calc R U . . .
H60C H -0.0040 0.2733 0.9265 0.282 Uiso 1 1 calc R U . . .
N62 N -0.031(2) 0.144(3) 0.842(3) 0.250(17) Uiso 1 1 d . . . . .
O13A O 0.2501(18) 0.238(2) 1.372(2) 0.062(9) Uiso 0.46(5) 1 d . . P A 1
N3A N 0.232(3) 0.313(3) 1.356(4) 0.096(14) Uiso 0.46(5) 1 d . . P A 1
O15A O 0.226(2) 0.355(2) 1.412(3) 0.111(16) Uiso 0.46(5) 1 d . . P A 1
O14A O 0.2178(17) 0.350(2) 1.275(3) 0.059(10) Uiso 0.46(5) 1 d . . P A 1

loop_
_atom_site_aniso_label
_atom_site_aniso_U_11
_atom_site_aniso_U_22
_atom_site_aniso_U_33
_atom_site_aniso_U_23
_atom_site_aniso_U_13
_atom_site_aniso_U_12
Eu1 0.0553(6) 0.0484(5) 0.0682(6) 0.0018(4) -0.0153(4) -0.0142(4)
Zn1 0.0547(11) 0.0424(10) 0.0532(11) 0.0038(8) -0.0174(9) -0.0100(8)
Zn2 0.0578(12) 0.0418(10) 0.0617(12) 0.0016(8) -0.0174(9) -0.0102(8)
O1 0.057(7) 0.051(6) 0.066(7) 0.005(5) -0.004(6) -0.006(5)
O2 0.048(6) 0.038(6) 0.068(7) 0.018(5) -0.014(5) -0.014(5)
O3 0.081(8) 0.039(6) 0.053(7) 0.012(5) -0.031(6) -0.006(5)
O4 0.057(7) 0.056(7) 0.066(7) 0.006(6) -0.009(6) -0.009(5)
O5 0.053(6) 0.067(7) 0.049(6) 0.009(5) -0.013(5) -0.001(5)
O6 0.051(6) 0.050(6) 0.071(7) -0.002(5) -0.028(5) -0.009(5)
O7 0.070(8) 0.043(7) 0.112(10) 0.012(6) -0.039(7) -0.015(6)
O8 0.038(6) 0.060(7) 0.073(7) -0.008(6) -0.011(5) 0.000(5)
O9 0.062(8) 0.085(9) 0.076(8) -0.020(7) -0.014(6) -0.023(6)
O10 0.065(7) 0.062(7) 0.047(7) 0.001(5) -0.021(6) -0.015(5)
O11 0.072(7) 0.065(7) 0.036(6) 0.014(5) -0.018(5) -0.015(6)
O12 0.063(7) 0.047(6) 0.074(8) 0.010(6) -0.024(6) -0.021(5)
N1 0.066(8) 0.058(8) 0.046(7) -0.010(6) -0.017(6) 0.002(6)
C66 0.101(13) 0.065(11) 0.061(11) -0.007(8) -0.003(10) -0.031(10)
C67 0.103(9) 0.102(10) 0.099(9) -0.023(7) -0.029(8) -0.029(8)
C68 0.105(10) 0.106(10) 0.110(10) -0.020(8) -0.003(8) -0.009(8)
C69 0.120(16) 0.097(15) 0.118(16) -0.031(13) 0.030(13) -0.018(13)
C70 0.093(13) 0.070(12) 0.093(14) -0.012(11) 0.009(11) -0.019(11)
N2 0.064(8) 0.027(6) 0.060(8) 0.012(6) -0.015(7) -0.008(6)
C84 0.103(16) 0.059(12) 0.086(15) -0.013(11) -0.011(12) -0.031(11)
C85 0.19(3) 0.085(16) 0.109(19) -0.034(14) 0.023(18) -0.058(17)
C86 0.113(8) 0.100(9) 0.107(9) -0.028(7) -0.014(7) -0.005(7)
C87 0.113(8) 0.100(9) 0.107(9) -0.028(7) -0.014(7) -0.005(7)
C88 0.073(8) 0.058(8) 0.083(9) -0.023(7) -0.015(7) 0.007(7)
C1 0.046(10) 0.057(11) 0.065(11) 0.010(8) -0.016(8) -0.002(8)
C2 0.066(8) 0.065(8) 0.090(9) -0.002(6) -0.020(7) 0.000(7)
C7 0.084(12) 0.032(9) 0.127(15) -0.005(9) -0.016(11) -0.011(9)
C6 0.077(12) 0.060(11) 0.101(13) -0.014(10) -0.015(10) -0.016(9)
C5 0.085(7) 0.066(7) 0.115(8) -0.009(6) -0.014(6) 0.012(6)
C4 0.089(13) 0.061(12) 0.173(18) -0.028(12) -0.029(13) 0.013(11)
C3 0.084(9) 0.073(8) 0.110(9) -0.024(7) -0.026(7) 0.008(7)
C8 0.085(7) 0.066(7) 0.115(8) -0.009(6) -0.014(6) 0.012(6)
C13 0.098(14) 0.067(12) 0.111(15) -0.003(11) -0.036(12) -0.008(10)
C12 0.130(17) 0.066(13) 0.150(18) -0.003(13) -0.049(15) 0.007(13)
C11 0.106(16) 0.085(14) 0.18(2) -0.019(14) -0.025(15) -0.001(13)
C10 0.122(11) 0.121(11) 0.138(11) -0.038(8) -0.025(8) 0.013(8)
C9 0.106(10) 0.114(10) 0.128(10) -0.034(8) -0.016(8) 0.016(8)
C14 0.038(8) 0.039(8) 0.044(9) 0.000(7) -0.010(7) 0.001(6)
C15 0.057(10) 0.057(10) 0.064(11) -0.007(8) -0.017(9) -0.008(8)
C16 0.058(11) 0.079(13) 0.072(12) 0.003(10) -0.020(9) -0.021(9)
C17 0.047(10) 0.098(14) 0.044(10) 0.000(9) -0.010(8) -0.020(9)
C18 0.070(12) 0.072(12) 0.058(11) -0.015(9) -0.024(9) -0.003(9)
C19 0.062(11) 0.088(13) 0.048(11) -0.016(9) 0.008(9) -0.026(9)
C20 0.053(10) 0.075(11) 0.043(10) -0.006(8) -0.003(8) -0.015(8)
C21 0.090(15) 0.084(13) 0.067(13) -0.020(10) -0.030(11) -0.005(11)
C22 0.069(13) 0.117(17) 0.075(14) -0.008(12) -0.030(11) 0.011(11)
C23 0.080(14) 0.107(16) 0.049(11) -0.003(10) -0.015(10) 0.008(12)
C24 0.102(18) 0.116(18) 0.098(18) -0.035(14) -0.064(15) 0.013(14)
C25 0.057(12) 0.121(18) 0.100(17) -0.044(14) -0.018(12) 0.013(11)
C26 0.069(13) 0.118(17) 0.078(13) -0.050(12) -0.043(11) 0.027(11)
C27 0.069(12) 0.037(9) 0.067(11) 0.012(8) -0.030(9) -0.013(8)
C28 0.052(10) 0.038(9) 0.090(13) -0.008(8) -0.024(9) 0.003(7)
C29 0.054(11) 0.055(10) 0.072(11) -0.003(8) -0.015(9) -0.015(8)
C30 0.045(9) 0.058(11) 0.079(12) -0.007(9) -0.010(8) -0.010(8)
C31 0.068(13) 0.048(10) 0.124(16) -0.009(10) -0.052(12) 0.004(9)
C32 0.045(11) 0.054(11) 0.143(19) -0.003(11) -0.021(11) -0.012(9)
C33 0.048(9) 0.042(9) 0.077(11) 0.008(8) -0.015(8) 0.007(8)
C34 0.075(13) 0.045(10) 0.130(17) -0.022(10) -0.046(12) 0.001(9)
C35 0.080(14) 0.070(13) 0.105(16) -0.021(11) -0.041(12) 0.008(10)
C36 0.059(12) 0.076(14) 0.121(17) -0.014(12) -0.042(11) 0.003(10)
C37 0.14(2) 0.056(13) 0.15(2) -0.018(13) -0.078(18) 0.023(14)
C38 0.095(10) 0.091(10) 0.134(11) -0.034(8) -0.042(8) -0.005(8)
C39 0.099(10) 0.099(10) 0.121(11) -0.031(8) -0.040(8) 0.009(8)
C40 0.059(10) 0.048(10) 0.058(11) -0.013(8) -0.016(8) 0.001(8)
C41 0.073(12) 0.039(9) 0.076(13) -0.007(9) -0.018(9) 0.007(8)
C42 0.17(2) 0.053(12) 0.067(13) -0.020(10) -0.051(13) 0.004(12)
C43 0.14(2) 0.080(15) 0.11(2) -0.033(14) -0.041(16) -0.023(14)
C44 0.129(11) 0.115(11) 0.107(11) -0.048(9) -0.033(8) 0.009(9)
C45 0.19(3) 0.057(13) 0.078(16) 0.005(11) -0.039(16) -0.016(14)
C46 0.133(18) 0.041(10) 0.065(13) 0.002(9) -0.024(12) 0.027(10)
C50 0.23(3) 0.16(2) 0.13(2) -0.042(17) -0.07(2) 0.07(2)
C49 0.25(3) 0.119(19) 0.135(19) -0.050(16) -0.113(19) 0.082(18)
C48 0.21(2) 0.131(19) 0.143(19) -0.038(16) -0.084(18) 0.064(18)
C47 0.19(2) 0.108(18) 0.103(17) -0.026(13) -0.075(16) 0.013(16)
C52 0.24(3) 0.19(2) 0.12(2) -0.048(19) -0.05(2) -0.02(2)
C51 0.24(3) 0.20(2) 0.115(18) -0.063(18) -0.06(2) 0.02(2)
C53 0.066(12) 0.053(10) 0.067(13) -0.019(9) -0.012(10) -0.020(9)
C54 0.067(10) 0.059(10) 0.051(10) -0.013(8) 0.002(8) -0.033(8)
C55 0.085(13) 0.126(16) 0.098(15) -0.040(13) -0.008(12) -0.022(12)
C56 0.117(10) 0.127(10) 0.107(10) -0.047(8) -0.028(8) -0.011(8)
C57 0.117(10) 0.094(9) 0.092(9) -0.023(7) -0.047(8) 0.002(8)
C58 0.120(15) 0.078(13) 0.104(15) -0.007(11) -0.057(13) -0.007(11)
C59 0.075(9) 0.081(9) 0.096(9) -0.019(7) -0.015(7) 0.005(7)
C71 0.064(11) 0.045(10) 0.058(11) 0.004(8) -0.031(9) -0.004(8)
C72 0.088(13) 0.036(9) 0.073(13) 0.007(8) -0.024(10) -0.014(8)
C73 0.097(13) 0.048(10) 0.044(9) 0.006(7) -0.022(9) -0.007(9)
C74 0.110(16) 0.045(11) 0.069(13) 0.002(9) -0.010(11) -0.031(10)
C75 0.082(13) 0.058(11) 0.068(13) 0.009(10) -0.027(10) -0.010(9)
C76 0.098(15) 0.085(15) 0.090(15) -0.043(13) -0.041(12) 0.009(12)
C77 0.106(16) 0.062(13) 0.072(14) -0.009(10) -0.018(11) -0.010(11)
C81 0.109(11) 0.094(10) 0.116(11) -0.037(8) -0.036(8) 0.012(8)
C82 0.15(2) 0.049(13) 0.15(2) -0.014(13) -0.069(18) 0.011(13)
C83 0.114(17) 0.069(14) 0.078(14) 0.006(11) -0.035(13) -0.009(13)
C78 0.109(16) 0.058(12) 0.086(14) -0.008(11) -0.054(13) -0.003(11)
C79 0.107(11) 0.099(10) 0.123(11) -0.044(8) -0.028(8) 0.007(8)
C80 0.086(16) 0.087(16) 0.17(2) -0.022(16) -0.060(16) -0.018(13)

loop_
_atom_type_symbol
_atom_type_description
_atom_type_scat_dispersion_real
_atom_type_scat_dispersion_imag
_atom_type_scat_source
C C 0.0033 0.0016 'International Tables Vol C Tables 4.2.6.8 and 6.1.1.4'
H H 0.0000 0.0000 'International Tables Vol C Tables 4.2.6.8 and 6.1.1.4'
Eu Eu -0.1578 3.6682 'International Tables Vol C Tables 4.2.6.8 and 6.1.1.4'
N N 0.0061 0.0033 'International Tables Vol C Tables 4.2.6.8 and 6.1.1.4'
O O 0.0106 0.0060 'International Tables Vol C Tables 4.2.6.8 and 6.1.1.4'
Zn Zn 0.2839 1.4301 'International Tables Vol C Tables 4.2.6.8 and 6.1.1.4'

loop_
_geom_angle_atom_site_label_1
_geom_angle_atom_site_label_2
_geom_angle_atom_site_label_3
_geom_angle
_geom_angle_site_symmetry_1
_geom_angle_site_symmetry_3
_geom_angle_publ_flag
O1 Eu1 O9 142.9(4) . . ?
O1 Eu1 O13B 72.7(6) . . ?
O1 Eu1 O14B 72.7(6) . . ?
O1 Eu1 N3B 70.8(7) . . ?
O1 Eu1 O13A 76.1(7) . . ?
O1 Eu1 N3A 73.6(8) . . ?
O1 Eu1 O14A 71.3(7) . . ?
O3 Eu1 O1 74.4(4) . . ?
O3 Eu1 O9 140.7(4) . . ?
O3 Eu1 O13B 144.9(6) . . ?
O3 Eu1 O14B 125.1(7) . . ?
O3 Eu1 N3B 141.8(7) . . ?
O3 Eu1 O13A 142.3(7) . . ?
O3 Eu1 N3A 148.0(9) . . ?
O3 Eu1 O14A 135.6(9) . . ?
O5 Eu1 O1 84.7(4) . . ?
O5 Eu1 O3 84.8(4) . . ?
O5 Eu1 O9 105.9(4) . . ?
O5 Eu1 O13B 80.3(8) . . ?
O5 Eu1 O14B 133.2(8) . . ?
O5 Eu1 N3B 106.9(8) . . ?
O5 Eu1 O13A 69.5(9) . . ?
O5 Eu1 N3A 93.0(12) . . ?
O5 Eu1 O14A 118.6(12) . . ?
O7 Eu1 O1 102.4(4) . . ?
O7 Eu1 O3 76.4(4) . . ?
O7 Eu1 O5 157.1(4) . . ?
O7 Eu1 O9 81.7(4) . . ?
O7 Eu1 O11 86.9(4) . . ?
O7 Eu1 O13B 122.5(8) . . ?
O7 Eu1 O14B 69.4(8) . . ?
O7 Eu1 N3B 96.0(8) . . ?
O7 Eu1 O13A 133.2(9) . . ?
O7 Eu1 N3A 109.9(12) . . ?
O7 Eu1 O14A 84.2(12) . . ?
O9 Eu1 O13B 74.3(6) . . ?
O9 Eu1 O14B 74.5(6) . . ?
O9 Eu1 N3B 72.1(7) . . ?
O9 Eu1 O13A 74.8(7) . . ?
O9 Eu1 N3A 70.5(8) . . ?
O9 Eu1 O14A 72.5(7) . . ?
O11 Eu1 O1 145.6(4) . . ?
O11 Eu1 O3 75.9(4) . . ?
O11 Eu1 O5 75.8(4) . . ?
O11 Eu1 O9 70.7(4) . . ?
O11 Eu1 O13B 129.6(7) . . ?
O11 Eu1 O14B 140.3(6) . . ?
O11 Eu1 N3B 141.8(7) . . ?
O11 Eu1 O13A 120.9(8) . . ?
O11 Eu1 N3A 134.5(10) . . ?
O11 Eu1 O14A 143.0(7) . . ?
O13B Eu1 O14B 54.2(7) . . ?
O13B Eu1 N3B 27.1(5) . . ?
O14B Eu1 N3B 27.2(5) . . ?
O13A Eu1 N3A 23.8(11) . . ?
O14A Eu1 O13A 50.4(12) . . ?
O14A Eu1 N3A 26.7(12) . . ?
O2 Zn1 N1 106.9(4) . . ?
O4 Zn1 O2 112.3(5) . . ?
O4 Zn1 O6 127.0(5) . . ?
O4 Zn1 N1 96.6(5) . . ?
O6 Zn1 O2 111.9(5) . . ?
O6 Zn1 N1 97.2(4) . . ?
O8 Zn2 O10 114.8(5) . . ?
O8 Zn2 O12 122.7(4) . . ?
O8 Zn2 N2 95.7(4) . . ?
O10 Zn2 N2 107.4(5) . . ?
O12 Zn2 O10 113.2(5) . . ?
O12 Zn2 N2 98.1(5) . . ?
C1 O1 Eu1 154.0(12) . . ?
C1 O2 Zn1 115.0(10) . . ?
C40 O3 Eu1 155.9(10) . . ?
C40 O4 Zn1 121.6(11) . . ?
C14 O5 Eu1 139.5(10) . . ?
C14 O6 Zn1 123.7(9) . . ?
C27 O7 Eu1 138.7(11) . . ?
C27 O8 Zn2 125.0(10) . . ?
C53 O9 Eu1 146.7(12) . . ?
C53 O10 Zn2 115.6(11) . . ?
C71 O11 Eu1 141.1(10) . . ?
C71 O12 Zn2 114.8(12) . . ?
N3B O13B Eu1 93.4(19) . . ?
N3B O14B Eu1 92.2(16) . . ?
C66 N1 Zn1 120.1(6) . . ?
C66 N1 C70 120.0 . . ?
C70 N1 Zn1 119.8(6) . . ?
N1 C66 H66 120.0 . . ?
N1 C66 C67 120.0 . . ?
C67 C66 H66 120.0 . . ?
C66 C67 H67 120.0 . . ?
C68 C67 C66 120.0 . . ?
C68 C67 H67 120.0 . . ?
C67 C68 H68 120.0 . . ?
C67 C68 C69 120.0 . . ?
C69 C68 H68 120.0 . . ?
C68 C69 H69 120.0 . . ?
C70 C69 C68 120.0 . . ?
C70 C69 H69 120.0 . . ?
N1 C70 H70 120.0 . . ?
C69 C70 N1 120.0 . . ?
C69 C70 H70 120.0 . . ?
C84 N2 Zn2 119.4(7) . . ?
C84 N2 C88 120.0 . . ?
C88 N2 Zn2 120.6(7) . . ?
N2 C84 H84 120.0 . . ?
N2 C84 C85 120.0 . . ?
C85 C84 H84 120.0 . . ?
C84 C85 H85 120.0 . . ?
C86 C85 C84 120.0 . . ?
C86 C85 H85 120.0 . . ?
C85 C86 H86 120.0 . . ?
C85 C86 C87 120.0 . . ?
C87 C86 H86 120.0 . . ?
C86 C87 H87 120.0 . . ?
C88 C87 C86 120.0 . . ?
C88 C87 H87 120.0 . . ?
N2 C88 H88 120.0 . . ?
C87 C88 N2 120.0 . . ?
C87 C88 H88 120.0 . . ?
O13B N3B Eu1 59.5(16) . . ?
O13B N3B O14B 120(3) . . ?
O13B N3B O15B 113(3) . . ?
O14B N3B Eu1 60.6(13) . . ?
O14B N3B O15B 127(3) . . ?
O15B N3B Eu1 173(2) . . ?
O1 C1 O2 127.5(15) . . ?
O1 C1 C2 117.8(14) . . ?
O2 C1 C2 114.6(13) . . ?
C7 C2 C1 118.8(10) . . ?
C7 C2 C3 120.0 . . ?
C3 C2 C1 121.1(10) . . ?
C2 C7 H7 120.0 . . ?
C2 C7 C6 120.0 . . ?
C6 C7 H7 120.0 . . ?
C7 C6 H6 120.0 . . ?
C5 C6 C7 120.0 . . ?
C5 C6 H6 120.0 . . ?
C6 C5 C4 120.0 . . ?
C6 C5 C8 122.3(10) . . ?
C4 C5 C8 117.6(10) . . ?
C5 C4 H4 120.0 . . ?
C3 C4 C5 120.0 . . ?
C3 C4 H4 120.0 . . ?
C2 C3 H3 120.0 . . ?
C4 C3 C2 120.0 . . ?
C4 C3 H3 120.0 . . ?
C13 C8 C5 119.1(11) . . ?
C13 C8 C9 120.0 . . ?
C9 C8 C5 120.9(11) . . ?
C8 C13 H13 120.0 . . ?
C12 C13 C8 120.0 . . ?
C12 C13 H13 120.0 . . ?
C13 C12 H12 120.0 . . ?
C11 C12 C13 120.0 . . ?
C11 C12 H12 120.0 . . ?
C12 C11 H11 120.0 . . ?
C12 C11 C10 120.0 . . ?
C10 C11 H11 120.0 . . ?
C11 C10 H10 120.0 . . ?
C11 C10 C9 120.0 . . ?
C9 C10 H10 120.0 . . ?
C8 C9 H9 120.0 . . ?
C10 C9 C8 120.0 . . ?
C10 C9 H9 120.0 . . ?
O5 C14 O6 122.9(13) . . ?
O5 C14 C15 116.7(13) . . ?
O6 C14 C15 120.3(12) . . ?
C16 C15 C14 118.7(14) . . ?
C20 C15 C14 122.5(15) . . ?
C20 C15 C16 118.6(16) . . ?
C15 C16 H16 119.8 . . ?
C15 C16 C17 120.4(15) . . ?
C17 C16 H16 119.8 . . ?
C16 C17 H17 119.9 . . ?
C16 C17 C18 120.2(15) . . ?
C18 C17 H17 119.9 . . ?
C17 C18 C21 119.1(16) . . ?
C19 C18 C17 117.2(15) . . ?
C19 C18 C21 123.6(17) . . ?
C18 C19 H19 119.2 . . ?
C18 C19 C20 121.7(16) . . ?
C20 C19 H19 119.2 . . ?
C15 C20 C19 122.0(15) . . ?
C15 C20 H20 119.0 . . ?
C19 C20 H20 119.0 . . ?
C18 C21 C22 123.0(18) . . ?
C26 C21 C18 120.1(18) . . ?
C26 C21 C22 116.9(17) . . ?
C21 C22 H22 121.0 . . ?
C23 C22 C21 118.0(19) . . ?
C23 C22 H22 121.0 . . ?
C22 C23 H23 117.6 . . ?
C24 C23 C22 125(2) . . ?
C24 C23 H23 117.6 . . ?
C23 C24 H24 119.8 . . ?
C23 C24 C25 120.5(19) . . ?
C25 C24 H24 119.8 . . ?
C24 C25 H25 120.7 . . ?
C24 C25 C26 118.7(19) . . ?
C26 C25 H25 120.7 . . ?
C21 C26 H26 119.4 . . ?
C25 C26 C21 121.1(19) . . ?
C25 C26 H26 119.4 . . ?
O7 C27 C28 117.1(15) . . ?
O8 C27 O7 124.1(16) . . ?
O8 C27 C28 118.2(13) . . ?
C29 C28 C27 120.3(15) . . ?
C29 C28 C33 118.4(15) . . ?
C33 C28 C27 120.7(15) . . ?
C28 C29 H29 119.7 . . ?
C28 C29 C30 120.6(15) . . ?
C30 C29 H29 119.7 . . ?
C29 C30 H30 119.7 . . ?
C29 C30 C31 120.5(16) . . ?
C31 C30 H30 119.7 . . ?
C30 C31 C34 123.5(18) . . ?
C32 C31 C30 117.5(16) . . ?
C32 C31 C34 119.0(17) . . ?
C31 C32 H32 119.2 . . ?
C33 C32 C31 121.6(17) . . ?
C33 C32 H32 119.2 . . ?
C28 C33 H33 119.4 . . ?
C32 C33 C28 121.2(16) . . ?
C32 C33 H33 119.4 . . ?
C35 C34 C31 119.4(16) . . ?
C39 C34 C31 119.6(18) . . ?
C39 C34 C35 121.0(18) . . ?
C34 C35 H35 120.1 . . ?
C34 C35 C36 119.7(18) . . ?
C36 C35 H35 120.1 . . ?
C35 C36 H36 120.1 . . ?
C37 C36 C35 119.9(18) . . ?
C37 C36 H36 120.1 . . ?
C36 C37 H37 121.0 . . ?
C36 C37 C38 118(2) . . ?
C38 C37 H37 121.0 . . ?
C37 C38 H38 118.8 . . ?
C37 C38 C39 122(2) . . ?
C39 C38 H38 118.8 . . ?
C34 C39 C38 119(2) . . ?
C34 C39 H39 120.6 . . ?
C38 C39 H39 120.6 . . ?
O3 C40 O4 121.7(16) . . ?
O3 C40 C41 119.0(14) . . ?
O4 C40 C41 119.3(15) . . ?
C42 C41 C40 122.6(16) . . ?
C46 C41 C40 120.0(17) . . ?
C46 C41 C42 117.3(19) . . ?
C41 C42 H42 118.9 . . ?
C43 C42 C41 122.1(19) . . ?
C43 C42 H42 118.9 . . ?
C42 C43 H43 120.0 . . ?
C42 C43 C44 120(2) . . ?
C44 C43 H43 120.0 . . ?
C43 C44 C47 124(2) . . ?
C45 C44 C43 119(2) . . ?
C45 C44 C47 117(2) . . ?
C44 C45 H45 118.9 . . ?
C44 C45 C46 122(2) . . ?
C46 C45 H45 118.9 . . ?
C41 C46 H46 120.2 . . ?
C45 C46 C41 120(2) . . ?
C45 C46 H46 120.2 . . ?
C49 C50 H50 120.0 . . ?
C49 C50 C51 120.0 . . ?
C51 C50 H50 120.0 . . ?
C50 C49 H49 120.0 . . ?
C50 C49 C48 120.0 . . ?
C48 C49 H49 120.0 . . ?
C49 C48 H48 120.0 . . ?
C47 C48 C49 120.0 . . ?
C47 C48 H48 120.0 . . ?
C48 C47 C44 117(2) . . ?
C52 C47 C44 123(2) . . ?
C52 C47 C48 120.0 . . ?
C47 C52 H52 120.0 . . ?
C47 C52 C51 120.0 . . ?
C51 C52 H52 120.0 . . ?
C50 C51 H51 120.0 . . ?
C52 C51 C50 120.0 . . ?
C52 C51 H51 120.0 . . ?
O9 C53 C54 118.1(16) . . ?
O10 C53 O9 124.5(17) . . ?
O10 C53 C54 117.2(16) . . ?
C55 C54 C53 118.3(12) . . ?
C55 C54 C59 120.0 . . ?
C59 C54 C53 121.7(12) . . ?
C54 C55 H55 120.0 . . ?
C54 C55 C56 120.0 . . ?
C56 C55 H55 120.0 . . ?
C55 C56 H56 120.0 . . ?
C57 C56 C55 120.0 . . ?
C57 C56 H56 120.0 . . ?
C56 C57 C58 120.0 . . ?
C56 C57 C60B 100(2) . . ?
C56 C57 C60A 122.6(17) . . ?
C58 C57 C60B 140(2) . . ?
C58 C57 C60A 116.5(17) . . ?
C57 C58 H58 120.0 . . ?
C59 C58 C57 120.0 . . ?
C59 C58 H58 120.0 . . ?
C54 C59 H59 120.0 . . ?
C58 C59 C54 120.0 . . ?
C58 C59 H59 120.0 . . ?
C65B C60B C57 128(3) . . ?
C65B C60B C61B 120.0 . . ?
C61B C60B C57 112(3) . . ?
C60B C65B H65B 120.0 . . ?
C60B C65B C64B 120.0 . . ?
C64B C65B H65B 120.0 . . ?
C65B C64B H64B 120.0 . . ?
C63B C64B C65B 120.0 . . ?
C63B C64B H64B 120.0 . . ?
C64B C63B H63B 120.0 . . ?
C62B C63B C64B 120.0 . . ?
C62B C63B H63B 120.0 . . ?
C63B C62B H62B 120.0 . . ?
C61B C62B C63B 120.0 . . ?
C61B C62B H62B 120.0 . . ?
C60B C61B H61B 120.0 . . ?
C62B C61B C60B 120.0 . . ?
C62B C61B H61B 120.0 . . ?
O11 C71 C72 120.8(15) . . ?
O12 C71 O11 121.6(15) . . ?
O12 C71 C72 117.5(17) . . ?
C73 C72 C71 118.1(18) . . ?
C77 C72 C71 121.7(15) . . ?
C77 C72 C73 119.5(16) . . ?
C72 C73 H73 120.9 . . ?
C74 C73 C72 118.2(17) . . ?
C74 C73 H73 120.9 . . ?
C73 C74 H74 118.3 . . ?
C73 C74 C75 123.3(17) . . ?
C75 C74 H74 118.3 . . ?
C74 C75 C76 117.6(18) . . ?
C74 C75 C78 121.8(16) . . ?
C76 C75 C78 120.5(19) . . ?
C75 C76 H76 118.5 . . ?
C77 C76 C75 123(2) . . ?
C77 C76 H76 118.5 . . ?
C72 C77 H77 120.9 . . ?
C76 C77 C72 118.3(18) . . ?
C76 C77 H77 120.9 . . ?
C82 C81 H81 120.0 . . ?
C82 C81 C80 120.0 . . ?
C80 C81 H81 120.0 . . ?
C81 C82 H82 120.0 . . ?
C81 C82 C83 120.0 . . ?
C83 C82 H82 120.0 . . ?
C82 C83 H83 120.0 . . ?
C78 C83 C82 120.0 . . ?
C78 C83 H83 120.0 . . ?
C83 C78 C75 120.4(14) . . ?
C79 C78 C75 119.6(14) . . ?
C79 C78 C83 120.0 . . ?
C78 C79 H79 120.0 . . ?
C80 C79 C78 120.0 . . ?
C80 C79 H79 120.0 . . ?
C81 C80 H80 120.0 . . ?
C79 C80 C81 120.0 . . ?
C79 C80 H80 120.0 . . ?
C61A C62A H62A 120.0 . . ?
C61A C62A C63A 120.0 . . ?
C63A C62A H62A 120.0 . . ?
C62A C61A H61A 120.0 . . ?
C62A C61A C60A 120.0 . . ?
C60A C61A H61A 120.0 . . ?
C61A C60A C57 119(2) . . ?
C65A C60A C57 121(2) . . ?
C65A C60A C61A 120.0 . . ?
C60A C65A H65A 120.0 . . ?
C60A C65A C64A 120.0 . . ?
C64A C65A H65A 120.0 . . ?
C65A C64A H64A 120.0 . . ?
C65A C64A C63A 120.0 . . ?
C63A C64A H64A 120.0 . . ?
C62A C63A H63A 120.0 . . ?
C64A C63A C62A 120.0 . . ?
C64A C63A H63A 120.0 . . ?
N62 C61 C60 160(5) . . ?
C61 C60 H60A 109.5 . . ?
C61 C60 H60B 109.5 . . ?
C61 C60 H60C 109.5 . . ?
H60A C60 H60B 109.5 . . ?
H60A C60 H60C 109.5 . . ?
H60B C60 H60C 109.5 . . ?
N3A O13A Eu1 100(3) . . ?
O13A N3A Eu1 56(2) . . ?
O13A N3A O15A 126(4) . . ?
O13A N3A O14A 110(4) . . ?
O15A N3A Eu1 176(3) . . ?
O14A N3A Eu1 54(2) . . ?
O14A N3A O15A 124(4) . . ?
N3A O14A Eu1 99(3) . . ?

loop_
_geom_bond_atom_site_label_1
_geom_bond_atom_site_label_2
_geom_bond_distance
_geom_bond_site_symmetry_2
_geom_bond_publ_flag
Eu1 O1 2.340(11) . ?
Eu1 O3 2.313(12) . ?
Eu1 O5 2.305(10) . ?
Eu1 O7 2.280(11) . ?
Eu1 O9 2.345(11) . ?
Eu1 O11 2.281(13) . ?
Eu1 O13B 2.36(3) . ?
Eu1 O14B 2.38(2) . ?
Eu1 N3B 2.73(3) . ?
Eu1 O13A 2.56(3) . ?
Eu1 N3A 3.03(5) . ?
Eu1 O14A 2.49(3) . ?
Zn1 O2 1.947(10) . ?
Zn1 O4 1.892(12) . ?
Zn1 O6 1.927(10) . ?
Zn1 N1 1.989(8) . ?
Zn2 O8 1.904(10) . ?
Zn2 O10 1.940(10) . ?
Zn2 O12 1.923(11) . ?
Zn2 N2 1.977(8) . ?
O1 C1 1.224(17) . ?
O2 C1 1.235(18) . ?
O3 C40 1.223(17) . ?
O4 C40 1.254(17) . ?
O5 C14 1.253(15) . ?
O6 C14 1.266(15) . ?
O7 C27 1.248(17) . ?
O8 C27 1.229(18) . ?
O9 C53 1.234(19) . ?
O10 C53 1.222(19) . ?
O11 C71 1.256(19) . ?
O12 C71 1.253(18) . ?
O13B N3B 1.245(18) . ?
O14B N3B 1.248(18) . ?
O15B N3B 1.255(18) . ?
N1 C66 1.3900 . ?
N1 C70 1.3900 . ?
C66 H66 0.9500 . ?
C66 C67 1.3900 . ?
C67 H67 0.9500 . ?
C67 C68 1.3900 . ?
C68 H68 0.9500 . ?
C68 C69 1.3900 . ?
C69 H69 0.9500 . ?
C69 C70 1.3900 . ?
C70 H70 0.9500 . ?
N2 C84 1.3900 . ?
N2 C88 1.3900 . ?
C84 H84 0.9500 . ?
C84 C85 1.3900 . ?
C85 H85 0.9500 . ?
C85 C86 1.3900 . ?
C86 H86 0.9500 . ?
C86 C87 1.3900 . ?
C87 H87 0.9500 . ?
C87 C88 1.3900 . ?
C88 H88 0.9500 . ?
C1 C2 1.501(18) . ?
C2 C7 1.3900 . ?
C2 C3 1.3900 . ?
C7 H7 0.9500 . ?
C7 C6 1.3900 . ?
C6 H6 0.9500 . ?
C6 C5 1.3900 . ?
C5 C4 1.3900 . ?
C5 C8 1.481(13) . ?
C4 H4 0.9500 . ?
C4 C3 1.3900 . ?
C3 H3 0.9500 . ?
C8 C13 1.3900 . ?
C8 C9 1.3900 . ?
C13 H13 0.9500 . ?
C13 C12 1.3900 . ?
C12 H12 0.9500 . ?
C12 C11 1.3900 . ?
C11 H11 0.9500 . ?
C11 C10 1.3900 . ?
C10 H10 0.9500 . ?
C10 C9 1.3900 . ?
C9 H9 0.9500 . ?
C14 C15 1.43(2) . ?
C15 C16 1.38(2) . ?
C15 C20 1.31(2) . ?
C16 H16 0.9500 . ?
C16 C17 1.38(2) . ?
C17 H17 0.9500 . ?
C17 C18 1.39(2) . ?
C18 C19 1.34(2) . ?
C18 C21 1.43(2) . ?
C19 H19 0.9500 . ?
C19 C20 1.38(2) . ?
C20 H20 0.9500 . ?
C21 C22 1.45(3) . ?
C21 C26 1.40(2) . ?
C22 H22 0.9500 . ?
C22 C23 1.33(2) . ?
C23 H23 0.9500 . ?
C23 C24 1.32(3) . ?
C24 H24 0.9500 . ?
C24 C25 1.38(3) . ?
C25 H25 0.9500 . ?
C25 C26 1.38(3) . ?
C26 H26 0.9500 . ?
C27 C28 1.48(2) . ?
C28 C29 1.35(2) . ?
C28 C33 1.37(2) . ?
C29 H29 0.9500 . ?
C29 C30 1.37(2) . ?
C30 H30 0.9500 . ?
C30 C31 1.39(2) . ?
C31 C32 1.36(2) . ?
C31 C34 1.46(2) . ?
C32 H32 0.9500 . ?
C32 C33 1.33(2) . ?
C33 H33 0.9500 . ?
C34 C35 1.39(2) . ?
C34 C39 1.33(3) . ?
C35 H35 0.9500 . ?
C35 C36 1.42(3) . ?
C36 H36 0.9500 . ?
C36 C37 1.38(3) . ?
C37 H37 0.9500 . ?
C37 C38 1.38(3) . ?
C38 H38 0.9500 . ?
C38 C39 1.41(3) . ?
C39 H39 0.9500 . ?
C40 C41 1.48(2) . ?
C41 C42 1.37(2) . ?
C41 C46 1.36(2) . ?
C42 H42 0.9500 . ?
C42 C43 1.34(3) . ?
C43 H43 0.9500 . ?
C43 C44 1.34(3) . ?
C44 C45 1.34(3) . ?
C44 C47 1.52(3) . ?
C45 H45 0.9500 . ?
C45 C46 1.35(3) . ?
C46 H46 0.9500 . ?
C50 H50 0.9500 . ?
C50 C49 1.3900 . ?
C50 C51 1.3900 . ?
C49 H49 0.9500 . ?
C49 C48 1.3900 . ?
C48 H48 0.9500 . ?
C48 C47 1.3900 . ?
C47 C52 1.3900 . ?
C52 H52 0.9500 . ?
C52 C51 1.3900 . ?
C51 H51 0.9500 . ?
C53 C54 1.45(2) . ?
C54 C55 1.3900 . ?
C54 C59 1.3900 . ?
C55 H55 0.9500 . ?
C55 C56 1.3900 . ?
C56 H56 0.9500 . ?
C56 C57 1.3900 . ?
C57 C58 1.3900 . ?
C57 C60B 1.45(4) . ?
C57 C60A 1.48(2) . ?
C58 H58 0.9500 . ?
C58 C59 1.3900 . ?
C59 H59 0.9500 . ?
C60B C65B 1.3900 . ?
C60B C61B 1.3900 . ?
C65B H65B 0.9500 . ?
C65B C64B 1.3900 . ?
C64B H64B 0.9500 . ?
C64B C63B 1.3900 . ?
C63B H63B 0.9500 . ?
C63B C62B 1.3900 . ?
C62B H62B 0.9500 . ?
C62B C61B 1.3900 . ?
C61B H61B 0.9500 . ?
C71 C72 1.49(2) . ?
C72 C73 1.41(2) . ?
C72 C77 1.40(2) . ?
C73 H73 0.9500 . ?
C73 C74 1.34(2) . ?
C74 H74 0.9500 . ?
C74 C75 1.34(3) . ?
C75 C76 1.38(3) . ?
C75 C78 1.48(2) . ?
C76 H76 0.9500 . ?
C76 C77 1.33(2) . ?
C77 H77 0.9500 . ?
C81 H81 0.9500 . ?
C81 C82 1.3900 . ?
C81 C80 1.3900 . ?
C82 H82 0.9500 . ?
C82 C83 1.3900 . ?
C83 H83 0.9500 . ?
C83 C78 1.3900 . ?
C78 C79 1.3900 . ?
C79 H79 0.9500 . ?
C79 C80 1.3900 . ?
C80 H80 0.9500 . ?
C62A H62A 0.9500 . ?
C62A C61A 1.3900 . ?
C62A C63A 1.3900 . ?
C61A H61A 0.9500 . ?
C61A C60A 1.3900 . ?
C60A C65A 1.3900 . ?
C65A H65A 0.9500 . ?
C65A C64A 1.3900 . ?
C64A H64A 0.9500 . ?
C64A C63A 1.3900 . ?
C63A H63A 0.9500 . ?
C61 C60 1.46(5) . ?
C61 N62 1.23(5) . ?
C60 H60A 0.9800 . ?
C60 H60B 0.9800 . ?
C60 H60C 0.9800 . ?
O13A N3A 1.24(5) . ?
N3A O15A 1.39(5) . ?
N3A O14A 1.38(6) . ?

loop_
_geom_torsion_atom_site_label_1
_geom_torsion_atom_site_label_2
_geom_torsion_atom_site_label_3
_geom_torsion_atom_site_label_4
_geom_torsion
_geom_torsion_site_symmetry_1
_geom_torsion_site_symmetry_2
_geom_torsion_site_symmetry_3
_geom_torsion_site_symmetry_4
_geom_torsion_publ_flag
Eu1 O1 C1 O2 62(3) . . . . ?
Eu1 O1 C1 C2 -114(2) . . . . ?
Eu1 O3 C40 O4 46(4) . . . . ?
Eu1 O3 C40 C41 -135(2) . . . . ?
Eu1 O5 C14 O6 68(2) . . . . ?
Eu1 O5 C14 C15 -112.5(15) . . . . ?
Eu1 O7 C27 O8 66(3) . . . . ?
Eu1 O7 C27 C28 -123.1(16) . . . . ?
Eu1 O9 C53 O10 73(3) . . . . ?
Eu1 O9 C53 C54 -102(2) . . . . ?
Eu1 O11 C71 O12 83(2) . . . . ?
Eu1 O11 C71 C72 -102.0(17) . . . . ?
Eu1 O13B N3B O14B 1(3) . . . . ?
Eu1 O13B N3B O15B -178(3) . . . . ?
Eu1 O14B N3B O13B -1(3) . . . . ?
Eu1 O14B N3B O15B 178(3) . . . . ?
Eu1 O13A N3A O15A -176(4) . . . . ?
Eu1 O13A N3A O14A 6(3) . . . . ?
Zn1 O2 C1 O1 -7(2) . . . . ?
Zn1 O2 C1 C2 168.5(10) . . . . ?
Zn1 O4 C40 O3 14(2) . . . . ?
Zn1 O4 C40 C41 -165.6(11) . . . . ?
Zn1 O6 C14 O5 -2(2) . . . . ?
Zn1 O6 C14 C15 179.0(11) . . . . ?
Zn1 N1 C66 C67 -178.0(8) . . . . ?
Zn1 N1 C70 C69 178.0(8) . . . . ?
Zn2 O8 C27 O7 -5(2) . . . . ?
Zn2 O8 C27 C28 -175.3(11) . . . . ?
Zn2 O10 C53 O9 -3(2) . . . . ?
Zn2 O10 C53 C54 172.1(9) . . . . ?
Zn2 O12 C71 O11 1.3(19) . . . . ?
Zn2 O12 C71 C72 -174.1(11) . . . . ?
Zn2 N2 C84 C85 -179.0(8) . . . . ?
Zn2 N2 C88 C87 179.0(8) . . . . ?
O1 C1 C2 C7 -3(2) . . . . ?
O1 C1 C2 C3 173.2(13) . . . . ?
O2 Zn1 O4 C40 57.8(12) . . . . ?
O2 C1 C2 C7 -179.5(12) . . . . ?
O2 C1 C2 C3 -3(2) . . . . ?
O3 C40 C41 C42 -176.1(17) . . . . ?
O3 C40 C41 C46 0(2) . . . . ?
O4 C40 C41 C42 3(3) . . . . ?
O4 C40 C41 C46 179.1(16) . . . . ?
O5 C14 C15 C16 -174.3(16) . . . . ?
O5 C14 C15 C20 1(2) . . . . ?
O6 Zn1 O4 C40 -86.6(12) . . . . ?
O6 C14 C15 C16 5(2) . . . . ?
O6 C14 C15 C20 -179.5(16) . . . . ?
O7 C27 C28 C29 15(3) . . . . ?
O7 C27 C28 C33 -173.6(17) . . . . ?
O8 C27 C28 C29 -173.8(16) . . . . ?
O8 C27 C28 C33 -2(3) . . . . ?
O9 C53 C54 C55 -24.8(18) . . . . ?
O9 C53 C54 C59 153.5(12) . . . . ?
O10 C53 C54 C55 159.8(12) . . . . ?
O10 C53 C54 C59 -21.9(18) . . . . ?
O11 C71 C72 C73 1(2) . . . . ?
O11 C71 C72 C77 171.4(17) . . . . ?
O12 C71 C72 C73 176.7(15) . . . . ?
O12 C71 C72 C77 -13(2) . . . . ?
N1 Zn1 O4 C40 169.2(12) . . . . ?
N1 C66 C67 C68 0.0 . . . . ?
C66 N1 C70 C69 0.0 . . . . ?
C66 C67 C68 C69 0.0 . . . . ?
C67 C68 C69 C70 0.0 . . . . ?
C68 C69 C70 N1 0.0 . . . . ?
C70 N1 C66 C67 0.0 . . . . ?
N2 C84 C85 C86 0.0 . . . . ?
C84 N2 C88 C87 0.0 . . . . ?
C84 C85 C86 C87 0.0 . . . . ?
C85 C86 C87 C88 0.0 . . . . ?
C86 C87 C88 N2 0.0 . . . . ?
C88 N2 C84 C85 0.0 . . . . ?
C1 C2 C7 C6 176.6(14) . . . . ?
C1 C2 C3 C4 -176.6(14) . . . . ?
C2 C7 C6 C5 0.0 . . . . ?
C7 C2 C3 C4 0.0 . . . . ?
C7 C6 C5 C4 0.0 . . . . ?
C7 C6 C5 C8 -177.7(15) . . . . ?
C6 C5 C4 C3 0.0 . . . . ?
C6 C5 C8 C13 38.1(17) . . . . ?
C6 C5 C8 C9 -142.7(10) . . . . ?
C5 C4 C3 C2 0.0 . . . . ?
C5 C8 C13 C12 179.2(15) . . . . ?
C5 C8 C9 C10 -179.2(15) . . . . ?
C4 C5 C8 C13 -139.7(9) . . . . ?
C4 C5 C8 C9 39.6(15) . . . . ?
C3 C2 C7 C6 0.0 . . . . ?
C8 C5 C4 C3 177.8(14) . . . . ?
C8 C13 C12 C11 0.0 . . . . ?
C13 C8 C9 C10 0.0 . . . . ?
C13 C12 C11 C10 0.0 . . . . ?
C12 C11 C10 C9 0.0 . . . . ?
C11 C10 C9 C8 0.0 . . . . ?
C9 C8 C13 C12 0.0 . . . . ?
C14 C15 C16 C17 176.0(17) . . . . ?
C14 C15 C20 C19 -176.6(16) . . . . ?
C15 C16 C17 C18 0(3) . . . . ?
C16 C15 C20 C19 -1(3) . . . . ?
C16 C17 C18 C19 1(3) . . . . ?
C16 C17 C18 C21 177.7(18) . . . . ?
C17 C18 C19 C20 -2(3) . . . . ?
C17 C18 C21 C22 -36(3) . . . . ?
C17 C18 C21 C26 144(2) . . . . ?
C18 C19 C20 C15 2(3) . . . . ?
C18 C21 C22 C23 175(2) . . . . ?
C18 C21 C26 C25 -177.3(19) . . . . ?
C19 C18 C21 C22 140(2) . . . . ?
C19 C18 C21 C26 -40(3) . . . . ?
C20 C15 C16 C17 1(3) . . . . ?
C21 C18 C19 C20 -178.4(18) . . . . ?
C21 C22 C23 C24 5(4) . . . . ?
C22 C21 C26 C25 3(3) . . . . ?
C22 C23 C24 C25 -3(4) . . . . ?
C23 C24 C25 C26 0(3) . . . . ?
C24 C25 C26 C21 0(3) . . . . ?
C26 C21 C22 C23 -5(3) . . . . ?
C27 C28 C29 C30 177.3(16) . . . . ?
C27 C28 C33 C32 -176.9(18) . . . . ?
C28 C29 C30 C31 -3(3) . . . . ?
C29 C28 C33 C32 -5(3) . . . . ?
C29 C30 C31 C32 -1(3) . . . . ?
C29 C30 C31 C34 180.0(18) . . . . ?
C30 C31 C32 C33 1(3) . . . . ?
C30 C31 C34 C35 -34(3) . . . . ?
C30 C31 C34 C39 148(2) . . . . ?
C31 C32 C33 C28 2(3) . . . . ?
C31 C34 C35 C36 178(2) . . . . ?
C31 C34 C39 C38 -176(2) . . . . ?
C32 C31 C34 C35 147(2) . . . . ?
C32 C31 C34 C39 -31(3) . . . . ?
C33 C28 C29 C30 6(3) . . . . ?
C34 C31 C32 C33 -179.5(19) . . . . ?
C34 C35 C36 C37 2(3) . . . . ?
C35 C34 C39 C38 6(4) . . . . ?
C35 C36 C37 C38 -1(4) . . . . ?
C36 C37 C38 C39 3(4) . . . . ?
C37 C38 C39 C34 -6(4) . . . . ?
C39 C34 C35 C36 -5(3) . . . . ?
C40 C41 C42 C43 172(2) . . . . ?
C40 C41 C46 C45 -174.5(19) . . . . ?
C41 C42 C43 C44 2(4) . . . . ?
C42 C41 C46 C45 2(3) . . . . ?
C42 C43 C44 C45 2(4) . . . . ?
C42 C43 C44 C47 178(2) . . . . ?
C43 C44 C45 C46 -4(4) . . . . ?
C43 C44 C47 C48 33(3) . . . . ?
C43 C44 C47 C52 -148(2) . . . . ?
C44 C45 C46 C41 3(4) . . . . ?
C44 C47 C52 C51 -180(2) . . . . ?
C45 C44 C47 C48 -151(2) . . . . ?
C45 C44 C47 C52 29(3) . . . . ?
C46 C41 C42 C43 -4(3) . . . . ?
C50 C49 C48 C47 0.0 . . . . ?
C49 C50 C51 C52 0.0 . . . . ?
C49 C48 C47 C44 179.6(19) . . . . ?
C49 C48 C47 C52 0.0 . . . . ?
C48 C47 C52 C51 0.0 . . . . ?
C47 C44 C45 C46 179(2) . . . . ?
C47 C52 C51 C50 0.0 . . . . ?
C51 C50 C49 C48 0.0 . . . . ?
C53 C54 C55 C56 178.3(12) . . . . ?
C53 C54 C59 C58 -178.3(12) . . . . ?
C54 C55 C56 C57 0.0 . . . . ?
C55 C54 C59 C58 0.0 . . . . ?
C55 C56 C57 C58 0.0 . . . . ?
C55 C56 C57 C60B -177(2) . . . . ?
C55 C56 C57 C60A 168.2(18) . . . . ?
C56 C57 C58 C59 0.0 . . . . ?
C56 C57 C60B C65B -47(3) . . . . ?
C56 C57 C60B C61B 140(2) . . . . ?
C56 C57 C60A C61A 140.6(15) . . . . ?
C56 C57 C60A C65A -35(3) . . . . ?
C57 C58 C59 C54 0.0 . . . . ?
C57 C60B C65B C64B -173(4) . . . . ?
C57 C60B C61B C62B 174(3) . . . . ?
C57 C60A C65A C64A 176(3) . . . . ?
C58 C57 C60B C65B 137(3) . . . . ?
C58 C57 C60B C61B -37(4) . . . . ?
C58 C57 C60A C61A -51(2) . . . . ?
C58 C57 C60A C65A 133.1(17) . . . . ?
C59 C54 C55 C56 0.0 . . . . ?
C60B C57 C58 C59 176(3) . . . . ?
C60B C65B C64B C63B 0.0 . . . . ?
C65B C60B C61B C62B 0.0 . . . . ?
C65B C64B C63B C62B 0.0 . . . . ?
C64B C63B C62B C61B 0.0 . . . . ?
C63B C62B C61B C60B 0.0 . . . . ?
C61B C60B C65B C64B 0.0 . . . . ?
C71 C72 C73 C74 167.4(17) . . . . ?
C71 C72 C77 C76 -168.9(17) . . . . ?
C72 C73 C74 C75 2(3) . . . . ?
C73 C72 C77 C76 1(3) . . . . ?
C73 C74 C75 C76 1(3) . . . . ?
C73 C74 C75 C78 -174.3(17) . . . . ?
C74 C75 C76 C77 -3(3) . . . . ?
C74 C75 C78 C83 -147.1(16) . . . . ?
C74 C75 C78 C79 34(2) . . . . ?
C75 C76 C77 C72 2(3) . . . . ?
C75 C78 C79 C80 179.2(13) . . . . ?
C76 C75 C78 C83 37(2) . . . . ?
C76 C75 C78 C79 -141.8(16) . . . . ?
C77 C72 C73 C74 -3(3) . . . . ?
C81 C82 C83 C78 0.0 . . . . ?
C82 C81 C80 C79 0.0 . . . . ?
C82 C83 C78 C75 -179.2(13) . . . . ?
C82 C83 C78 C79 0.0 . . . . ?
C83 C78 C79 C80 0.0 . . . . ?
C78 C75 C76 C77 172.4(18) . . . . ?
C78 C79 C80 C81 0.0 . . . . ?
C80 C81 C82 C83 0.0 . . . . ?
C62A C61A C60A C57 -176(3) . . . . ?
C62A C61A C60A C65A 0.0 . . . . ?
C61A C62A C63A C64A 0.0 . . . . ?
C61A C60A C65A C64A 0.0 . . . . ?
C60A C57 C58 C59 -168.9(17) . . . . ?
C60A C65A C64A C63A 0.0 . . . . ?
C65A C64A C63A C62A 0.0 . . . . ?
C63A C62A C61A C60A 0.0 . . . . ?
O13A N3A O14A Eu1 -6(3) . . . . ?
O15A N3A O14A Eu1 176(3) . . . . ?

loop_
_twin_individual_id
_twin_individual_mass_fraction_refined
1 0.7986
2 0.2014

loop_
_smtbx_masks_void_nr
_smtbx_masks_void_average_x
_smtbx_masks_void_average_y
_smtbx_masks_void_average_z
_smtbx_masks_void_volume
_smtbx_masks_void_count_electrons
_smtbx_masks_void_content
1 0.000 0.000 0.000 14.1 0.0 ?
2 -0.548 0.500 0.500 772.2 345.7 ?
